data_2202322
loop_
_publ_author_name
'Winkler, Torsten'
'Herges, Rainer'
'Jones, Peter G.'
'Dix, Ina'

_publ_section_title
;
 A tetrakis(tertiary amide) derivative of norbornadiene:
 7-isopropylidenenorborna-2,5-diene-2,3,5,6-tetracarboxylic acid
 tetrakis(diethylamide)
;
_journal_issue 8
_journal_name_full 'Acta Crystallographica Section E'
_journal_page_first o1101
_journal_page_last o1102
_journal_paper_doi 10.1107/S1600536803013709
_journal_volume 59
_journal_year 2003
_chemical_formula_iupac 'C30 H48 N4 O4'
_chemical_formula_moiety 'C30 H48 N4 O4'
_chemical_formula_sum 'C30 H48 N4 O4'
_chemical_formula_weight 528.72
_chemical_name_systematic
;
7-isopropylidenenorborna-2,5-diene-2,3,5,6-tetracarboxylic acid
tetrakis(diethylamide)
;
_space_group_IT_number 14
_symmetry_cell_setting monoclinic
_symmetry_space_group_name_Hall '-P 2yn'
_symmetry_space_group_name_H-M 'P 1 21/n 1'
_atom_sites_solution_hydrogens geom
_atom_sites_solution_primary direct
_atom_sites_solution_secondary difmap
_audit_creation_method SHELXL-97
_cell_angle_alpha 90.00
_cell_angle_beta 106.353(3)
_cell_angle_gamma 90.00
_cell_formula_units_Z 4
_cell_length_a 10.7945(12)
_cell_length_b 25.449(3)
_cell_length_c 11.6710(12)
_cell_measurement_reflns_used 4910
_cell_measurement_temperature 133(2)
_cell_measurement_theta_max 28
_cell_measurement_theta_min 2.2
_cell_volume 3076.4(6)
_computing_cell_refinement 'SAINT (Bruker, 1998)'
_computing_data_collection 'SMART (Bruker, 1998)'
_computing_data_reduction SAINT
_computing_molecular_graphics 'XP (Siemens, 1994)'
_computing_publication_material SHELXL97
_computing_structure_refinement 'SHELXL97 (Sheldrick, 1997)'
_computing_structure_solution 'SHELXS97 (Sheldrick, 1990)'
_diffrn_ambient_temperature 133(2)
_diffrn_detector_area_resol_mean 8.192
_diffrn_measured_fraction_theta_full 1.000
_diffrn_measured_fraction_theta_max 0.999
_diffrn_measurement_device_type 'Bruker SMART 1000 CCD'
_diffrn_measurement_method \w
_diffrn_radiation_monochromator graphite
_diffrn_radiation_source 'fine-focus sealed tube'
_diffrn_radiation_type MoK\a
_diffrn_radiation_wavelength 0.71073
_diffrn_reflns_av_R_equivalents 0.0513
_diffrn_reflns_av_sigmaI/netI 0.0555
_diffrn_reflns_limit_h_max 13
_diffrn_reflns_limit_h_min -13
_diffrn_reflns_limit_k_max 25
_diffrn_reflns_limit_k_min -31
_diffrn_reflns_limit_l_max 13
_diffrn_reflns_limit_l_min -14
_diffrn_reflns_number 19202
_diffrn_reflns_theta_full 26.00
_diffrn_reflns_theta_max 26.38
_diffrn_reflns_theta_min 1.99
_diffrn_standards_number 0
_exptl_absorpt_coefficient_mu 0.076
_exptl_absorpt_correction_type none
_exptl_crystal_colour colourless
_exptl_crystal_density_diffrn 1.142
_exptl_crystal_density_meas ?
_exptl_crystal_density_method 'not measured'
_exptl_crystal_description prism
_exptl_crystal_F_000 1152
_exptl_crystal_size_max 0.44
_exptl_crystal_size_mid 0.27
_exptl_crystal_size_min 0.22
_refine_diff_density_max 0.291
_refine_diff_density_min -0.191
_refine_ls_extinction_method none
_refine_ls_goodness_of_fit_ref 0.938
_refine_ls_hydrogen_treatment constr
_refine_ls_matrix_type full
_refine_ls_number_parameters 353
_refine_ls_number_reflns 6300
_refine_ls_number_restraints 0
_refine_ls_restrained_S_all 0.938
_refine_ls_R_factor_all 0.0736
_refine_ls_R_factor_gt 0.0417
_refine_ls_shift/su_max 0.001
_refine_ls_shift/su_mean 0.000
_refine_ls_structure_factor_coef Fsqd
_refine_ls_weighting_details 'calc w = 1/[\s^2^(Fo^2^)+(0.062P)^2^] where P = (Fo^2^+2Fc^2^)/3'
_refine_ls_weighting_scheme calc
_refine_ls_wR_factor_gt 0.0999
_refine_ls_wR_factor_ref 0.1137
_reflns_number_gt 4102
_reflns_number_total 6300
_reflns_threshold_expression I>2\s(I)
_cod_data_source_file bt6290.cif
_cod_data_source_block I
_cod_depositor_comments
;
The following automatic conversions were performed:

'_exptl_crystal_density_meas' value 'not measured' was changed to '?'
- the value is perceived as not measured.

Automatic conversion script
Id: cif_fix_values 3008 2015-01-20 13:52:24Z robertas 
;
_cod_original_sg_symbol_H-M 'P 21/n'
_cod_database_code 2202322
_cod_database_fobs_code 2202322

loop_
_symmetry_equiv_pos_as_xyz
'x, y, z'
'-x+1/2, y+1/2, -z+1/2'
'-x, -y, -z'
'x-1/2, -y-1/2, z-1/2'

loop_
_atom_site_label
_atom_site_fract_x
_atom_site_fract_y
_atom_site_fract_z
_atom_site_U_iso_or_equiv
_atom_site_adp_type
_atom_site_calc_flag
_atom_site_refinement_flags
_atom_site_occupancy
_atom_site_disorder_assembly
_atom_site_disorder_group
_atom_site_type_symbol
O1 0.79816(11) 0.66733(5) 0.09104(9) 0.0359(3) Uani d . 1 . . O
O2 0.75937(10) 0.51322(4) 0.37644(10) 0.0362(3) Uani d . 1 . . O
O3 0.66659(10) 0.62720(5) 0.66299(9) 0.0366(3) Uani d . 1 . . O
O4 0.42995(10) 0.68820(5) 0.22351(9) 0.0326(3) Uani d . 1 . . O
N1 0.66646(12) 0.59666(5) 0.06782(11) 0.0297(3) Uani d . 1 . . N
N2 0.94430(11) 0.53210(5) 0.33016(11) 0.0271(3) Uani d . 1 . . N
N3 0.48350(11) 0.60232(5) 0.52538(11) 0.0271(3) Uani d . 1 . . N
N4 0.44752(13) 0.74008(6) 0.38489(12) 0.0389(4) Uani d . 1 . . N
C1 0.73255(13) 0.68912(6) 0.32409(13) 0.0232(3) Uani d . 1 . . C
H1 0.7278 0.7219 0.2759 0.028 Uiso calc R 1 . . H
C2 0.75545(13) 0.63725(6) 0.26518(13) 0.0227(3) Uani d . 1 . . C
C3 0.80098(12) 0.60263(6) 0.35372(12) 0.0212(3) Uani d . 1 . . C
C4 0.80330(13) 0.63064(6) 0.47131(12) 0.0217(3) Uani d . 1 . . C
H4 0.8578 0.6145 0.5469 0.026 Uiso calc R 1 . . H
C5 0.66173(13) 0.64309(6) 0.46530(12) 0.0220(3) Uani d . 1 . . C
C6 0.62009(13) 0.67880(6) 0.37921(12) 0.0223(3) Uani d . 1 . . C
C7 0.84278(13) 0.68522(6) 0.43928(12) 0.0224(3) Uani d . 1 . . C
C8 0.93647(14) 0.71763(6) 0.49500(13) 0.0272(4) Uani d . 1 . . C
C9 1.03525(15) 0.70210(7) 0.60898(15) 0.0352(4) Uani d . 1 . . C
H9A 1.0206 0.7221 0.6757 0.042 Uiso calc R 1 . . H
H9B 1.1220 0.7096 0.6023 0.042 Uiso calc R 1 . . H
H9C 1.0275 0.6644 0.6232 0.042 Uiso calc R 1 . . H
C10 0.94805(17) 0.77257(7) 0.45172(16) 0.0369(4) Uani d . 1 . . C
H10A 0.8897 0.7768 0.3711 0.044 Uiso calc R 1 . . H
H10B 1.0371 0.7789 0.4502 0.044 Uiso calc R 1 . . H
H10C 0.9249 0.7978 0.5057 0.044 Uiso calc R 1 . . H
C11 0.74030(14) 0.63450(6) 0.13440(13) 0.0258(3) Uani d . 1 . . C
C12 0.57984(15) 0.56158(7) 0.10810(14) 0.0333(4) Uani d . 1 . . C
H12A 0.6051 0.5613 0.1965 0.040 Uiso calc R 1 . . H
H12B 0.5899 0.5254 0.0808 0.040 Uiso calc R 1 . . H
C13 0.43891(15) 0.57763(8) 0.06197(16) 0.0403(4) Uani d . 1 . . C
H13A 0.4268 0.6122 0.0942 0.048 Uiso calc R 1 . . H
H13B 0.3849 0.5517 0.0874 0.048 Uiso calc R 1 . . H
H13C 0.4141 0.5793 -0.0254 0.048 Uiso calc R 1 . . H
C14 0.66111(16) 0.59381(8) -0.05969(14) 0.0372(4) Uani d . 1 . . C
H14A 0.6589 0.6299 -0.0917 0.045 Uiso calc R 1 . . H
H14B 0.5802 0.5760 -0.1038 0.045 Uiso calc R 1 . . H
C15 0.77390(17) 0.56487(8) -0.08165(14) 0.0420(4) Uani d . 1 . . C
H15A 0.8533 0.5849 -0.0476 0.050 Uiso calc R 1 . . H
H15B 0.7603 0.5607 -0.1678 0.050 Uiso calc R 1 . . H
H15C 0.7815 0.5302 -0.0439 0.050 Uiso calc R 1 . . H
C16 0.83304(13) 0.54597(6) 0.35305(12) 0.0228(3) Uani d . 1 . . C
C17 0.97370(16) 0.47609(7) 0.32691(15) 0.0367(4) Uani d . 1 . . C
H17A 0.9509 0.4582 0.3935 0.044 Uiso calc R 1 . . H
H17B 1.0677 0.4718 0.3394 0.044 Uiso calc R 1 . . H
C18 0.9026(2) 0.44980(8) 0.21083(17) 0.0545(5) Uani d . 1 . . C
H18A 0.8093 0.4527 0.1993 0.065 Uiso calc R 1 . . H
H18B 0.9271 0.4126 0.2136 0.065 Uiso calc R 1 . . H
H18C 0.9252 0.4671 0.1444 0.065 Uiso calc R 1 . . H
C19 1.04566(14) 0.56986(7) 0.32538(15) 0.0354(4) Uani d . 1 . . C
H19A 1.1274 0.5593 0.3841 0.042 Uiso calc R 1 . . H
H19B 1.0217 0.6049 0.3491 0.042 Uiso calc R 1 . . H
C20 1.06780(17) 0.57395(9) 0.20379(16) 0.0494(5) Uani d . 1 . . C
H20A 1.0864 0.5390 0.1775 0.059 Uiso calc R 1 . . H
H20B 1.1411 0.5973 0.2081 0.059 Uiso calc R 1 . . H
H20C 0.9903 0.5882 0.1468 0.059 Uiso calc R 1 . . H
C21 0.60349(14) 0.62291(6) 0.55785(13) 0.0234(3) Uani d . 1 . . C
C22 0.42408(16) 0.59024(7) 0.62121(14) 0.0340(4) Uani d . 1 . . C
H22A 0.4898 0.5748 0.6898 0.041 Uiso calc R 1 . . H
H22B 0.3547 0.5640 0.5922 0.041 Uiso calc R 1 . . H
C23 0.3686(2) 0.63881(9) 0.6614(2) 0.0629(6) Uani d . 1 . . C
H23A 0.4372 0.6648 0.6905 0.076 Uiso calc R 1 . . H
H23B 0.3307 0.6297 0.7259 0.076 Uiso calc R 1 . . H
H23C 0.3017 0.6536 0.5941 0.076 Uiso calc R 1 . . H
C24 0.40765(15) 0.59014(7) 0.40285(14) 0.0305(4) Uani d . 1 . . C
H24A 0.4483 0.6075 0.3466 0.037 Uiso calc R 1 . . H
H24B 0.3200 0.6050 0.3891 0.037 Uiso calc R 1 . . H
C25 0.39613(17) 0.53208(7) 0.37571(15) 0.0400(4) Uani d . 1 . . C
H25A 0.4819 0.5176 0.3820 0.048 Uiso calc R 1 . . H
H25B 0.3400 0.5266 0.2946 0.048 Uiso calc R 1 . . H
H25C 0.3590 0.5143 0.4329 0.048 Uiso calc R 1 . . H
C26 0.49095(14) 0.70284(6) 0.32486(13) 0.0264(3) Uani d . 1 . . C
C27 0.52281(19) 0.76161(8) 0.50031(16) 0.0461(5) Uani d . 1 . . C
H27A 0.5818 0.7341 0.5451 0.055 Uiso calc R 1 . . H
H27B 0.4634 0.7715 0.5476 0.055 Uiso calc R 1 . . H
C28 0.6009(2) 0.80920(9) 0.48557(19) 0.0650(6) Uani d . 1 . . C
H28A 0.6586 0.7997 0.4373 0.078 Uiso calc R 1 . . H
H28B 0.6523 0.8214 0.5643 0.078 Uiso calc R 1 . . H
H28C 0.5425 0.8373 0.4456 0.078 Uiso calc R 1 . . H
C29 0.32216(18) 0.76484(9) 0.32497(18) 0.0557(6) Uani d . 1 . . C
H29A 0.3160 0.7704 0.2396 0.067 Uiso calc R 1 . . H
H29B 0.3172 0.7996 0.3615 0.067 Uiso calc R 1 . . H
C30 0.21109(19) 0.73157(12) 0.3348(2) 0.0785(9) Uani d . 1 . . C
H30A 0.2147 0.6974 0.2972 0.094 Uiso calc R 1 . . H
H30B 0.1297 0.7492 0.2945 0.094 Uiso calc R 1 . . H
H30C 0.2162 0.7264 0.4192 0.094 Uiso calc R 1 . . H

loop_
_atom_site_aniso_label
_atom_site_aniso_U_11
_atom_site_aniso_U_22
_atom_site_aniso_U_33
_atom_site_aniso_U_12
_atom_site_aniso_U_13
_atom_site_aniso_U_23
O1 0.0428(7) 0.0354(7) 0.0336(7) -0.0058(6) 0.0177(5) 0.0043(5)
O2 0.0339(6) 0.0246(7) 0.0550(8) -0.0029(5) 0.0204(6) 0.0046(5)
O3 0.0336(6) 0.0517(8) 0.0232(6) -0.0091(5) 0.0058(5) 0.0009(5)
O4 0.0290(6) 0.0393(7) 0.0265(6) 0.0062(5) 0.0028(5) 0.0009(5)
N1 0.0307(7) 0.0355(8) 0.0223(7) -0.0043(6) 0.0066(6) -0.0040(6)
N2 0.0217(6) 0.0244(7) 0.0352(7) 0.0042(5) 0.0079(6) 0.0007(6)
N3 0.0225(6) 0.0345(8) 0.0256(7) -0.0034(6) 0.0089(5) -0.0001(6)
N4 0.0368(8) 0.0437(9) 0.0327(8) 0.0201(7) 0.0041(6) -0.0038(7)
C1 0.0250(7) 0.0204(8) 0.0248(8) 0.0008(6) 0.0081(6) 0.0028(6)
C2 0.0188(7) 0.0222(8) 0.0277(8) -0.0028(6) 0.0077(6) -0.0004(6)
C3 0.0158(7) 0.0219(8) 0.0267(8) -0.0022(6) 0.0071(6) -0.0002(6)
C4 0.0183(7) 0.0218(8) 0.0239(8) 0.0015(6) 0.0043(6) 0.0012(6)
C5 0.0213(7) 0.0223(8) 0.0223(8) 0.0003(6) 0.0062(6) -0.0037(6)
C6 0.0217(7) 0.0221(8) 0.0229(8) 0.0012(6) 0.0057(6) -0.0031(6)
C7 0.0225(7) 0.0211(8) 0.0251(8) 0.0020(6) 0.0094(6) -0.0011(6)
C8 0.0270(8) 0.0264(9) 0.0307(8) -0.0017(7) 0.0123(7) -0.0056(7)
C9 0.0266(8) 0.0356(10) 0.0409(10) -0.0059(7) 0.0053(7) -0.0103(8)
C10 0.0423(10) 0.0274(10) 0.0454(10) -0.0090(8) 0.0194(8) -0.0071(8)
C11 0.0251(8) 0.0255(9) 0.0274(8) 0.0045(7) 0.0084(7) 0.0025(7)
C12 0.0357(9) 0.0326(10) 0.0293(9) -0.0077(8) 0.0055(7) -0.0038(7)
C13 0.0353(9) 0.0432(12) 0.0417(10) -0.0060(8) 0.0096(8) -0.0067(8)
C14 0.0397(9) 0.0470(11) 0.0230(8) 0.0021(8) 0.0058(7) -0.0034(8)
C15 0.0508(11) 0.0492(12) 0.0268(9) 0.0068(9) 0.0121(8) -0.0031(8)
C16 0.0215(7) 0.0227(8) 0.0230(8) -0.0001(6) 0.0044(6) 0.0002(6)
C17 0.0372(9) 0.0304(10) 0.0435(10) 0.0130(8) 0.0132(8) 0.0033(8)
C18 0.0782(14) 0.0325(11) 0.0533(12) 0.0103(10) 0.0191(11) -0.0068(9)
C19 0.0210(8) 0.0401(11) 0.0453(10) -0.0015(7) 0.0097(7) 0.0030(8)
C20 0.0284(9) 0.0698(15) 0.0486(11) -0.0012(9) 0.0086(8) 0.0136(10)
C21 0.0241(7) 0.0234(9) 0.0232(8) 0.0010(6) 0.0074(6) -0.0004(6)
C22 0.0313(9) 0.0416(11) 0.0335(9) -0.0060(8) 0.0166(7) 0.0001(8)
C23 0.0735(14) 0.0609(15) 0.0751(15) 0.0150(12) 0.0548(13) 0.0072(12)
C24 0.0246(8) 0.0354(10) 0.0289(8) -0.0019(7) 0.0032(7) 0.0004(7)
C25 0.0381(9) 0.0399(11) 0.0363(10) 0.0001(8) 0.0012(8) -0.0028(8)
C26 0.0256(8) 0.0280(9) 0.0256(8) 0.0055(7) 0.0073(7) 0.0035(7)
C27 0.0558(11) 0.0452(12) 0.0338(10) 0.0227(10) 0.0070(9) -0.0084(8)
C28 0.0782(15) 0.0553(15) 0.0560(13) 0.0038(13) 0.0102(12) -0.0177(11)
C29 0.0505(12) 0.0653(15) 0.0458(12) 0.0386(11) 0.0044(9) -0.0044(10)
C30 0.0384(11) 0.147(3) 0.0545(14) 0.0421(14) 0.0200(10) 0.0244(14)

loop_
_atom_type_symbol
_atom_type_description
_atom_type_scat_dispersion_real
_atom_type_scat_dispersion_imag
_atom_type_scat_source
C C 0.0033 0.0016 'International Tables Vol C Tables 4.2.6.8 and 6.1.1.4'
H H 0.0000 0.0000 'International Tables Vol C Tables 4.2.6.8 and 6.1.1.4'
N N 0.0061 0.0033 'International Tables Vol C Tables 4.2.6.8 and 6.1.1.4'
O O 0.0106 0.0060 'International Tables Vol C Tables 4.2.6.8 and 6.1.1.4'

loop_
_geom_angle_atom_site_label_1
_geom_angle_atom_site_label_2
_geom_angle_atom_site_label_3
_geom_angle
_geom_angle_publ_flag
C11 N1 C12 125.33(12) ?
C11 N1 C14 117.74(13) ?
C12 N1 C14 116.58(13) ?
C16 N2 C17 118.16(13) ?
C16 N2 C19 123.40(13) ?
C17 N2 C19 117.84(12) ?
C21 N3 C24 125.76(12) ?
C21 N3 C22 117.24(12) ?
C24 N3 C22 117.00(12) ?
C26 N4 C27 123.96(13) ?
C26 N4 C29 117.57(14) ?
C27 N4 C29 118.12(14) ?
C7 C1 C2 98.86(11) ?
C7 C1 C6 97.53(11) ?
C2 C1 C6 106.45(12) ?
C7 C1 H1 117.0 ?
C2 C1 H1 117.0 ?
C6 C1 H1 117.0 ?
C3 C2 C11 131.97(14) y
C3 C2 C1 106.81(12) y
C11 C2 C1 120.83(13) y
C2 C3 C16 132.06(13) y
C2 C3 C4 107.02(13) y
C16 C3 C4 120.62(12) y
C7 C4 C3 97.95(11) ?
C7 C4 C5 98.22(11) ?
C3 C4 C5 106.68(11) ?
C7 C4 H4 117.0 ?
C3 C4 H4 117.0 ?
C5 C4 H4 117.0 ?
C6 C5 C21 131.34(13) ?
C6 C5 C4 107.05(12) ?
C21 C5 C4 120.82(12) ?
C5 C6 C26 132.52(13) ?
C5 C6 C1 106.91(12) ?
C26 C6 C1 120.16(12) ?
C8 C7 C1 133.59(14) ?
C8 C7 C4 132.21(14) ?
C1 C7 C4 94.16(11) ?
C7 C8 C10 122.55(15) ?
C7 C8 C9 121.55(15) ?
C10 C8 C9 115.85(14) ?
C8 C9 H9A 109.5 ?
C8 C9 H9B 109.5 ?
H9A C9 H9B 109.5 ?
C8 C9 H9C 109.5 ?
H9A C9 H9C 109.5 ?
H9B C9 H9C 109.5 ?
C8 C10 H10A 109.5 ?
C8 C10 H10B 109.5 ?
H10A C10 H10B 109.5 ?
C8 C10 H10C 109.5 ?
H10A C10 H10C 109.5 ?
H10B C10 H10C 109.5 ?
O1 C11 N1 122.19(14) ?
O1 C11 C2 117.77(14) ?
N1 C11 C2 120.03(13) ?
N1 C12 C13 112.89(14) ?
N1 C12 H12A 109.0 ?
C13 C12 H12A 109.0 ?
N1 C12 H12B 109.0 ?
C13 C12 H12B 109.0 ?
H12A C12 H12B 107.8 ?
C12 C13 H13A 109.5 ?
C12 C13 H13B 109.5 ?
H13A C13 H13B 109.5 ?
C12 C13 H13C 109.5 ?
H13A C13 H13C 109.5 ?
H13B C13 H13C 109.5 ?
N1 C14 C15 113.08(13) ?
N1 C14 H14A 109.0 ?
C15 C14 H14A 109.0 ?
N1 C14 H14B 109.0 ?
C15 C14 H14B 109.0 ?
H14A C14 H14B 107.8 ?
C14 C15 H15A 109.5 ?
C14 C15 H15B 109.5 ?
H15A C15 H15B 109.5 ?
C14 C15 H15C 109.5 ?
H15A C15 H15C 109.5 ?
H15B C15 H15C 109.5 ?
O2 C16 N2 122.14(14) ?
O2 C16 C3 119.29(13) ?
N2 C16 C3 118.53(13) ?
N2 C17 C18 113.27(14) ?
N2 C17 H17A 108.9 ?
C18 C17 H17A 108.9 ?
N2 C17 H17B 108.9 ?
C18 C17 H17B 108.9 ?
H17A C17 H17B 107.7 ?
C17 C18 H18A 109.5 ?
C17 C18 H18B 109.5 ?
H18A C18 H18B 109.5 ?
C17 C18 H18C 109.5 ?
H18A C18 H18C 109.5 ?
H18B C18 H18C 109.5 ?
N2 C19 C20 113.45(14) ?
N2 C19 H19A 108.9 ?
C20 C19 H19A 108.9 ?
N2 C19 H19B 108.9 ?
C20 C19 H19B 108.9 ?
H19A C19 H19B 107.7 ?
C19 C20 H20A 109.5 ?
C19 C20 H20B 109.5 ?
H20A C20 H20B 109.5 ?
C19 C20 H20C 109.5 ?
H20A C20 H20C 109.5 ?
H20B C20 H20C 109.5 ?
O3 C21 N3 122.24(13) ?
O3 C21 C5 117.77(13) ?
N3 C21 C5 119.95(13) ?
N3 C22 C23 111.27(15) ?
N3 C22 H22A 109.4 ?
C23 C22 H22A 109.4 ?
N3 C22 H22B 109.4 ?
C23 C22 H22B 109.4 ?
H22A C22 H22B 108.0 ?
C22 C23 H23A 109.5 ?
C22 C23 H23B 109.5 ?
H23A C23 H23B 109.5 ?
C22 C23 H23C 109.5 ?
H23A C23 H23C 109.5 ?
H23B C23 H23C 109.5 ?
N3 C24 C25 113.70(13) ?
N3 C24 H24A 108.8 ?
C25 C24 H24A 108.8 ?
N3 C24 H24B 108.8 ?
C25 C24 H24B 108.8 ?
H24A C24 H24B 107.7 ?
C24 C25 H25A 109.5 ?
C24 C25 H25B 109.5 ?
H25A C25 H25B 109.5 ?
C24 C25 H25C 109.5 ?
H25A C25 H25C 109.5 ?
H25B C25 H25C 109.5 ?
O4 C26 N4 122.84(14) ?
O4 C26 C6 117.71(13) ?
N4 C26 C6 119.41(13) ?
N4 C27 C28 112.11(15) ?
N4 C27 H27A 109.2 ?
C28 C27 H27A 109.2 ?
N4 C27 H27B 109.2 ?
C28 C27 H27B 109.2 ?
H27A C27 H27B 107.9 ?
C27 C28 H28A 109.5 ?
C27 C28 H28B 109.5 ?
H28A C28 H28B 109.5 ?
C27 C28 H28C 109.5 ?
H28A C28 H28C 109.5 ?
H28B C28 H28C 109.5 ?
N4 C29 C30 111.62(18) ?
N4 C29 H29A 109.3 ?
C30 C29 H29A 109.3 ?
N4 C29 H29B 109.3 ?
C30 C29 H29B 109.3 ?
H29A C29 H29B 108.0 ?
C29 C30 H30A 109.5 ?
C29 C30 H30B 109.5 ?
H30A C30 H30B 109.5 ?
C29 C30 H30C 109.5 ?
H30A C30 H30C 109.5 ?
H30B C30 H30C 109.5 ?

loop_
_geom_bond_atom_site_label_1
_geom_bond_atom_site_label_2
_geom_bond_site_symmetry_2
_geom_bond_distance
_geom_bond_publ_flag
O1 C11 . 1.2339(18) ?
O2 C16 . 1.2345(17) ?
O3 C21 . 1.2292(16) ?
O4 C26 . 1.2382(17) ?
N1 C11 . 1.348(2) ?
N1 C12 . 1.463(2) ?
N1 C14 . 1.475(2) ?
N2 C16 . 1.3488(18) ?
N2 C17 . 1.463(2) ?
N2 C19 . 1.469(2) ?
N3 C21 . 1.3487(19) ?
N3 C24 . 1.4670(19) ?
N3 C22 . 1.4701(19) ?
N4 C26 . 1.339(2) ?
N4 C27 . 1.469(2) ?
N4 C29 . 1.478(2) ?
C1 C7 . 1.527(2) ?
C1 C2 . 1.540(2) ?
C1 C6 . 1.548(2) ?
C1 H1 . 1.0000 ?
C2 C3 . 1.342(2) ?
C2 C11 . 1.490(2) ?
C3 C16 . 1.483(2) ?
C3 C4 . 1.541(2) ?
C4 C7 . 1.530(2) ?
C4 C5 . 1.5428(19) ?
C4 H4 . 1.0000 ?
C5 C6 . 1.335(2) ?
C5 C21 . 1.486(2) ?
C6 C26 . 1.491(2) ?
C7 C8 . 1.325(2) ?
C8 C10 . 1.504(2) ?
C8 C9 . 1.505(2) ?
C9 H9A . 0.9800 ?
C9 H9B . 0.9800 ?
C9 H9C . 0.9800 ?
C10 H10A . 0.9800 ?
C10 H10B . 0.9800 ?
C10 H10C . 0.9800 ?
C12 C13 . 1.520(2) ?
C12 H12A . 0.9900 ?
C12 H12B . 0.9900 ?
C13 H13A . 0.9800 ?
C13 H13B . 0.9800 ?
C13 H13C . 0.9800 ?
C14 C15 . 1.505(2) ?
C14 H14A . 0.9900 ?
C14 H14B . 0.9900 ?
C15 H15A . 0.9800 ?
C15 H15B . 0.9800 ?
C15 H15C . 0.9800 ?
C17 C18 . 1.512(3) ?
C17 H17A . 0.9900 ?
C17 H17B . 0.9900 ?
C18 H18A . 0.9800 ?
C18 H18B . 0.9800 ?
C18 H18C . 0.9800 ?
C19 C20 . 1.507(2) ?
C19 H19A . 0.9900 ?
C19 H19B . 0.9900 ?
C20 H20A . 0.9800 ?
C20 H20B . 0.9800 ?
C20 H20C . 0.9800 ?
C22 C23 . 1.505(3) ?
C22 H22A . 0.9900 ?
C22 H22B . 0.9900 ?
C23 H23A . 0.9800 ?
C23 H23B . 0.9800 ?
C23 H23C . 0.9800 ?
C24 C25 . 1.509(2) ?
C24 H24A . 0.9900 ?
C24 H24B . 0.9900 ?
C25 H25A . 0.9800 ?
C25 H25B . 0.9800 ?
C25 H25C . 0.9800 ?
C27 C28 . 1.513(3) ?
C27 H27A . 0.9900 ?
C27 H27B . 0.9900 ?
C28 H28A . 0.9800 ?
C28 H28B . 0.9800 ?
C28 H28C . 0.9800 ?
C29 C30 . 1.498(3) ?
C29 H29A . 0.9900 ?
C29 H29B . 0.9900 ?
C30 H30A . 0.9800 ?
C30 H30B . 0.9800 ?
C30 H30C . 0.9800 ?

loop_
_geom_hbond_atom_site_label_D
_geom_hbond_atom_site_label_H
_geom_hbond_atom_site_label_A
_geom_hbond_site_symmetry_A
_geom_hbond_distance_DH
_geom_hbond_distance_HA
_geom_hbond_distance_DA
_geom_hbond_angle_DHA
C27 H27B O1 4_576 0.99 2.52 3.423(2) 151
C22 H22B O2 3_666 0.99 2.40 3.299(2) 151
C15 H15B O3 1_554 0.98 2.58 3.286(2) 129
C9 H9A O4 4_676 0.98 2.61 3.425(2) 141
C10 H10C O4 4_676 0.98 2.55 3.383(2) 143

loop_
_geom_torsion_atom_site_label_1
_geom_torsion_atom_site_label_2
_geom_torsion_atom_site_label_3
_geom_torsion_atom_site_label_4
_geom_torsion
_geom_torsion_publ_flag
C7 C1 C2 C3 33.25(13) ?
C6 C1 C2 C3 -67.37(14) ?
C7 C1 C2 C11 -140.34(13) ?
C6 C1 C2 C11 119.04(14) ?
C11 C2 C3 C16 -11.7(3) ?
C1 C2 C3 C16 175.70(14) ?
C11 C2 C3 C4 174.84(14) ?
C1 C2 C3 C4 2.25(14) ?
C2 C3 C4 C7 -36.81(13) ?
C16 C3 C4 C7 148.84(12) ?
C2 C3 C4 C5 64.29(14) ?
C16 C3 C4 C5 -110.06(14) ?
C7 C4 C5 C6 33.85(14) ?
C3 C4 C5 C6 -67.05(15) ?
C7 C4 C5 C21 -137.05(13) ?
C3 C4 C5 C21 122.05(14) ?
C21 C5 C6 C26 -16.1(3) ?
C4 C5 C6 C26 174.27(15) ?
C21 C5 C6 C1 171.43(14) ?
C4 C5 C6 C1 1.84(15) ?
C7 C1 C6 C5 -36.90(14) ?
C2 C1 C6 C5 64.70(14) ?
C7 C1 C6 C26 149.55(13) ?
C2 C1 C6 C26 -108.85(15) ?
C2 C1 C7 C8 128.98(17) ?
C6 C1 C7 C8 -122.97(17) ?
C2 C1 C7 C4 -53.26(11) ?
C6 C1 C7 C4 54.78(12) ?
C3 C4 C7 C8 -127.96(16) ?
C5 C4 C7 C8 123.80(16) ?
C3 C4 C7 C1 54.23(11) ?
C5 C4 C7 C1 -54.01(11) ?
C1 C7 C8 C10 3.7(3) ?
C4 C7 C8 C10 -173.26(14) ?
C1 C7 C8 C9 -178.73(14) ?
C4 C7 C8 C9 4.3(2) ?
C12 N1 C11 O1 -170.13(14) ?
C14 N1 C11 O1 2.8(2) ?
C12 N1 C11 C2 10.6(2) ?
C14 N1 C11 C2 -176.41(13) ?
C3 C2 C11 O1 -120.22(18) y
C1 C2 C11 O1 51.52(19) y
C3 C2 C11 N1 59.1(2) y
C1 C2 C11 N1 -129.20(15) y
C11 N1 C12 C13 102.11(17) ?
C14 N1 C12 C13 -70.93(18) ?
C11 N1 C14 C15 82.23(19) ?
C12 N1 C14 C15 -104.18(17) ?
C17 N2 C16 O2 3.4(2) ?
C19 N2 C16 O2 -167.55(14) ?
C17 N2 C16 C3 -178.59(12) ?
C19 N2 C16 C3 10.5(2) ?
C2 C3 C16 O2 -104.94(19) y
C4 C3 C16 O2 67.78(18) y
C2 C3 C16 N2 77.0(2) y
C4 C3 C16 N2 -110.30(15) y
C16 N2 C17 C18 79.40(19) ?
C19 N2 C17 C18 -109.16(17) ?
C16 N2 C19 C20 -115.96(17) ?
C17 N2 C19 C20 73.08(18) ?
C24 N3 C21 O3 -172.46(14) ?
C22 N3 C21 O3 6.5(2) ?
C24 N3 C21 C5 9.8(2) ?
C22 N3 C21 C5 -171.26(13) ?
C6 C5 C21 O3 -122.55(18) y
C4 C5 C21 O3 45.8(2) y
C6 C5 C21 N3 55.3(2) y
C4 C5 C21 N3 -136.28(15) y
C21 N3 C22 C23 80.44(19) ?
C24 N3 C22 C23 -100.47(18) ?
C21 N3 C24 C25 107.24(18) ?
C22 N3 C24 C25 -71.75(18) ?
C27 N4 C26 O4 -174.17(16) ?
C29 N4 C26 O4 -1.1(2) ?
C27 N4 C26 C6 3.7(2) ?
C29 N4 C26 C6 176.80(16) ?
C5 C6 C26 O4 -105.61(19) y
C1 C6 C26 O4 66.01(19) y
C5 C6 C26 N4 76.4(2) y
C1 C6 C26 N4 -111.95(16) y
C26 N4 C27 C28 90.6(2) ?
C29 N4 C27 C28 -82.5(2) ?
C26 N4 C29 C30 81.3(2) ?
C27 N4 C29 C30 -105.2(2) ?
